data_4335138
loop_
_publ_author_name
'Yong Yan'
'Christopher Keating'
'Perumalreddy Chandrasekaran'
'Upul Jayarathne'
'Joel T. Mague'
'Serena DeBeer'
'Kyle M. Lancaster'
'Stephen Sproules'
'Igor V. Rubtsov'
'James P. Donahue'

_publ_contact_author 'James P. Donahue'
_publ_contact_author_address
;
   James P. Donahue
   Department of Chemistry
   Tulane University
   Percival Stern Hall, Room 2015
   6400 Freret Street
   New Orleans, Louisiana 70118-5698
;
_publ_contact_author_email donahue@tulane.edu
_publ_section_title
;
 Ancillary Ligand Effects upon Dithiolene Redox Noninnocence in Tungsten
 Bis(dithiolene) Complexes
;
_journal_name_full 'Inorganic Chemistry'
_journal_page_first 6743
_journal_page_last 6751
_journal_paper_doi 10.1021/ic4009174
_journal_volume 52
_journal_year 2013
_chemical_formula_moiety 'C25 H31 O P S4 W'
_chemical_formula_sum 'C25 H31 O P S4 W'
_chemical_formula_weight 690.56
_chemical_name_systematic
; 
 Bis(1,2-dimethylethane-1,2-dithiolato)carbonyl(tert- 
butyldiphenylphosphine)tungsten(IV) 
;
_space_group_IT_number 14
_symmetry_cell_setting monoclinic
_symmetry_space_group_name_Hall '-P 2yn'
_symmetry_space_group_name_H-M 'P 1 21/n 1'
_atom_sites_solution_hydrogens geom
_atom_sites_solution_primary Patterson
_atom_sites_solution_secondary difmap
_audit_creation_method SHELXL-97
_cell_angle_alpha 90.00
_cell_angle_beta 99.637(1)
_cell_angle_gamma 90.00
_cell_formula_units_Z 4
_cell_length_a 9.4584(7)
_cell_length_b 16.915(1)
_cell_length_c 16.942(1)
_cell_measurement_reflns_used 9698
_cell_measurement_temperature 100(2)
_cell_measurement_theta_max 29.49
_cell_measurement_theta_min 2.49
_cell_volume 2672.3(3)
_computing_cell_refinement 'Bruker APEX2 (Bruker-AXS, 2007)'
_computing_data_collection 'Bruker APEX2 (Bruker-AXS, 2007)'
_computing_data_reduction 'Bruker SAINT+ (Bruker-AXS, 2006)'
_computing_molecular_graphics 'Bruker APEX2 (Bruker-AXS, 2007)'
_computing_publication_material 'Bruker APEX2 (Bruker-AXS, 2007)'
_computing_structure_refinement 'SHELXL-97 (Sheldrick, 1997)'
_computing_structure_solution 'SHELXS-97 (Sheldrick, 1997)'
_diffrn_ambient_temperature 100(2)
_diffrn_measured_fraction_theta_full 0.991
_diffrn_measured_fraction_theta_max 0.991
_diffrn_measurement_device_type 'Bruker-AXS Smart APEX I CCD area detector'
_diffrn_measurement_method 'phi and omega scans'
_diffrn_radiation_monochromator graphite
_diffrn_radiation_source 'fine-focus sealed tube'
_diffrn_radiation_type MoK\a
_diffrn_radiation_wavelength 0.71073
_diffrn_reflns_av_R_equivalents 0.0366
_diffrn_reflns_av_sigmaI/netI 0.0232
_diffrn_reflns_limit_h_max 12
_diffrn_reflns_limit_h_min -12
_diffrn_reflns_limit_k_max 22
_diffrn_reflns_limit_k_min -22
_diffrn_reflns_limit_l_max 22
_diffrn_reflns_limit_l_min -22
_diffrn_reflns_number 47276
_diffrn_reflns_theta_full 28.75
_diffrn_reflns_theta_max 28.75
_diffrn_reflns_theta_min 2.32
_exptl_absorpt_coefficient_mu 4.712
_exptl_absorpt_correction_T_max 0.7652
_exptl_absorpt_correction_T_min 0.6716
_exptl_absorpt_correction_type multi-scan
_exptl_absorpt_process_details 'SADABS (Sheldrick 2007)'
_exptl_crystal_colour red
_exptl_crystal_density_diffrn 1.716
_exptl_crystal_description plate
_exptl_crystal_F_000 1368
_exptl_crystal_size_max 0.12
_exptl_crystal_size_mid 0.12
_exptl_crystal_size_min 0.06
_refine_diff_density_max 1.014
_refine_diff_density_min -0.541
_refine_diff_density_rms 0.097
_refine_ls_extinction_method none
_refine_ls_goodness_of_fit_ref 1.072
_refine_ls_hydrogen_treatment constr
_refine_ls_matrix_type full
_refine_ls_number_parameters 296
_refine_ls_number_reflns 6884
_refine_ls_number_restraints 0
_refine_ls_restrained_S_all 1.071
_refine_ls_R_factor_all 0.0254
_refine_ls_R_factor_gt 0.0211
_refine_ls_shift/su_max 0.002
_refine_ls_shift/su_mean 0.000
_refine_ls_structure_factor_coef Fsqd
_refine_ls_weighting_details 'calc w=1/[\s^2^(Fo^2^)+(0.0142P)^2^+3.2122P] where P=(Fo^2^+2Fc^2^)/3'
_refine_ls_weighting_scheme calc
_refine_ls_wR_factor_gt 0.0431
_refine_ls_wR_factor_ref 0.0448
_reflns_number_gt 6275
_reflns_number_total 6884
_reflns_threshold_expression >2\s(I)
_cod_data_source_file ic4009174_si_002_03.cif
_cod_data_source_block jpd187_0m
_cod_original_cell_volume 2672.2(4)
_cod_database_code 4335138

loop_
_symmetry_equiv_pos_as_xyz
'x, y, z'
'-x+1/2, y+1/2, -z+1/2'
'-x, -y, -z'
'x-1/2, -y-1/2, z-1/2'

loop_
_atom_site_label
_atom_site_type_symbol
_atom_site_fract_x
_atom_site_fract_y
_atom_site_fract_z
_atom_site_U_iso_or_equiv
_atom_site_adp_type
_atom_site_occupancy
_atom_site_symmetry_multiplicity
_atom_site_calc_flag
_atom_site_refinement_flags
W1 W 0.419986(10) 0.609856(5) 0.263540(5) 0.01460(3) Uani 1 1 d .
S1 S 0.18971(6) 0.56287(3) 0.27728(3) 0.01684(11) Uani 1 1 d .
S2 S 0.44669(6) 0.60641(4) 0.40376(4) 0.01999(12) Uani 1 1 d .
S3 S 0.39028(6) 0.53137(4) 0.14621(4) 0.01826(12) Uani 1 1 d .
S4 S 0.65204(6) 0.55584(4) 0.27536(4) 0.02071(12) Uani 1 1 d .
P1 P 0.26639(6) 0.70606(4) 0.17223(4) 0.01597(12) Uani 1 1 d .
O1 O 0.6347(2) 0.74940(12) 0.32022(13) 0.0365(5) Uani 1 1 d .
C1 C 0.1847(3) 0.54411(14) 0.37706(14) 0.0187(5) Uani 1 1 d .
C2 C 0.2966(3) 0.56530(15) 0.43402(15) 0.0207(5) Uani 1 1 d .
C3 C 0.5456(3) 0.47780(15) 0.14177(15) 0.0211(5) Uani 1 1 d .
C4 C 0.6619(3) 0.48870(15) 0.19928(15) 0.0216(5) Uani 1 1 d .
C5 C 0.0520(3) 0.50333(16) 0.39500(16) 0.0242(5) Uani 1 1 d .
H5A H 0.0663 0.4459 0.3950 0.036 Uiso 1 1 calc R
H5B H -0.0300 0.5174 0.3540 0.036 Uiso 1 1 calc R
H5C H 0.0334 0.5201 0.4477 0.036 Uiso 1 1 calc R
C6 C 0.3023(3) 0.55285(18) 0.52251(15) 0.0283(6) Uani 1 1 d .
H6A H 0.2297 0.5860 0.5413 0.042 Uiso 1 1 calc R
H6B H 0.3976 0.5673 0.5511 0.042 Uiso 1 1 calc R
H6C H 0.2833 0.4971 0.5327 0.042 Uiso 1 1 calc R
C7 C 0.5429(3) 0.42096(17) 0.07313(17) 0.0279(6) Uani 1 1 d .
H7A H 0.5988 0.4428 0.0345 0.042 Uiso 1 1 calc R
H7B H 0.4436 0.4127 0.0468 0.042 Uiso 1 1 calc R
H7C H 0.5845 0.3703 0.0934 0.042 Uiso 1 1 calc R
C8 C 0.8018(3) 0.44491(17) 0.20357(19) 0.0309(6) Uani 1 1 d .
H8A H 0.7974 0.4106 0.1566 0.046 Uiso 1 1 calc R
H8B H 0.8189 0.4127 0.2523 0.046 Uiso 1 1 calc R
H8C H 0.8802 0.4830 0.2046 0.046 Uiso 1 1 calc R
C9 C 0.5517(3) 0.70136(15) 0.29792(16) 0.0240(5) Uani 1 1 d .
C10 C 0.2039(3) 0.79457(15) 0.22702(16) 0.0226(5) Uani 1 1 d .
C11 C 0.0909(3) 0.84423(17) 0.17279(17) 0.0312(6) Uani 1 1 d .
H11A H 0.0541 0.8853 0.2047 0.047 Uiso 1 1 calc R
H11B H 0.0118 0.8100 0.1486 0.047 Uiso 1 1 calc R
H11C H 0.1348 0.8690 0.1305 0.047 Uiso 1 1 calc R
C12 C 0.1436(3) 0.76872(17) 0.30164(16) 0.0290(6) Uani 1 1 d .
H12A H 0.2142 0.7356 0.3354 0.044 Uiso 1 1 calc R
H12B H 0.0550 0.7385 0.2853 0.044 Uiso 1 1 calc R
H12C H 0.1229 0.8155 0.3318 0.044 Uiso 1 1 calc R
C13 C 0.3342(3) 0.84720(17) 0.25552(18) 0.0322(6) Uani 1 1 d .
H13A H 0.3021 0.8975 0.2751 0.048 Uiso 1 1 calc R
H13B H 0.3855 0.8572 0.2108 0.048 Uiso 1 1 calc R
H13C H 0.3983 0.8206 0.2988 0.048 Uiso 1 1 calc R
C14 C 0.1076(2) 0.66393(15) 0.10897(15) 0.0190(5) Uani 1 1 d .
C15 C 0.1190(3) 0.63605(15) 0.03265(16) 0.0237(5) Uani 1 1 d .
H15 H 0.2076 0.6409 0.0137 0.028 Uiso 1 1 calc R
C16 C 0.0032(3) 0.60150(17) -0.01575(18) 0.0298(6) Uani 1 1 d .
H16 H 0.0126 0.5836 -0.0678 0.036 Uiso 1 1 calc R
C17 C -0.1260(3) 0.59290(17) 0.01112(19) 0.0317(7) Uani 1 1 d .
H17 H -0.2053 0.5690 -0.0222 0.038 Uiso 1 1 calc R
C18 C -0.1390(3) 0.61934(17) 0.08691(19) 0.0301(6) Uani 1 1 d .
H18 H -0.2276 0.6134 0.1057 0.036 Uiso 1 1 calc R
C19 C -0.0234(3) 0.65445(15) 0.13550(16) 0.0239(5) Uani 1 1 d .
H19 H -0.0335 0.6723 0.1874 0.029 Uiso 1 1 calc R
C20 C 0.3612(3) 0.74970(15) 0.09645(15) 0.0195(5) Uani 1 1 d .
C21 C 0.5075(3) 0.73683(15) 0.09943(16) 0.0231(5) Uani 1 1 d .
H21 H 0.5596 0.7074 0.1425 0.028 Uiso 1 1 calc R
C22 C 0.5782(3) 0.76644(16) 0.04014(17) 0.0276(6) Uani 1 1 d .
H22 H 0.6781 0.7576 0.0430 0.033 Uiso 1 1 calc R
C23 C 0.5025(3) 0.80888(16) -0.02303(17) 0.0286(6) Uani 1 1 d .
H23 H 0.5504 0.8286 -0.0640 0.034 Uiso 1 1 calc R
C24 C 0.3573(3) 0.82263(16) -0.02669(16) 0.0265(6) Uani 1 1 d .
H24 H 0.3060 0.8524 -0.0697 0.032 Uiso 1 1 calc R
C25 C 0.2867(3) 0.79309(15) 0.03223(15) 0.0227(5) Uani 1 1 d .
H25 H 0.1869 0.8023 0.0291 0.027 Uiso 1 1 calc R

loop_
_atom_site_aniso_label
_atom_site_aniso_U_11
_atom_site_aniso_U_22
_atom_site_aniso_U_33
_atom_site_aniso_U_23
_atom_site_aniso_U_13
_atom_site_aniso_U_12
W1 0.01473(5) 0.01328(5) 0.01500(5) 0.00079(4) 0.00017(3) 0.00002(3)
S1 0.0174(3) 0.0178(3) 0.0150(3) 0.0013(2) 0.0017(2) -0.0011(2)
S2 0.0189(3) 0.0229(3) 0.0168(3) -0.0009(2) -0.0011(2) 0.0015(2)
S3 0.0171(3) 0.0207(3) 0.0166(3) -0.0026(2) 0.0018(2) 0.0003(2)
S4 0.0157(3) 0.0220(3) 0.0231(3) -0.0028(2) -0.0009(2) 0.0017(2)
P1 0.0158(3) 0.0164(3) 0.0153(3) 0.0022(2) 0.0014(2) -0.0002(2)
O1 0.0357(11) 0.0208(10) 0.0472(13) 0.0009(9) -0.0100(10) -0.0067(8)
C1 0.0225(12) 0.0177(12) 0.0160(11) 0.0026(9) 0.0040(10) 0.0027(9)
C2 0.0230(12) 0.0224(13) 0.0171(12) 0.0015(10) 0.0049(10) 0.0053(10)
C3 0.0222(12) 0.0195(12) 0.0230(13) -0.0008(10) 0.0076(10) 0.0009(10)
C4 0.0201(12) 0.0204(12) 0.0248(13) -0.0013(10) 0.0052(10) 0.0012(10)
C5 0.0245(13) 0.0290(14) 0.0201(13) 0.0005(10) 0.0071(10) -0.0026(11)
C6 0.0302(14) 0.0373(16) 0.0167(12) 0.0030(11) 0.0021(11) 0.0076(12)
C7 0.0257(13) 0.0307(15) 0.0282(15) -0.0071(12) 0.0070(11) 0.0019(11)
C8 0.0217(13) 0.0304(15) 0.0399(17) -0.0057(13) 0.0028(12) 0.0065(11)
C9 0.0244(12) 0.0189(13) 0.0264(14) 0.0058(10) -0.0026(11) 0.0005(10)
C10 0.0263(13) 0.0180(12) 0.0235(13) -0.0012(10) 0.0036(11) 0.0035(10)
C11 0.0376(16) 0.0237(14) 0.0311(15) 0.0021(11) 0.0023(13) 0.0128(12)
C12 0.0403(16) 0.0244(14) 0.0241(14) -0.0021(11) 0.0104(12) 0.0067(12)
C13 0.0372(16) 0.0217(14) 0.0361(16) -0.0066(12) 0.0019(13) 0.0015(12)
C14 0.0153(11) 0.0193(12) 0.0210(12) 0.0049(10) -0.0013(9) 0.0015(9)
C15 0.0207(12) 0.0219(13) 0.0278(14) 0.0007(10) 0.0024(11) 0.0004(10)
C16 0.0296(14) 0.0289(15) 0.0284(15) -0.0059(12) -0.0022(12) 0.0012(11)
C17 0.0190(12) 0.0280(15) 0.0438(18) -0.0055(13) -0.0074(12) -0.0015(10)
C18 0.0154(12) 0.0316(15) 0.0422(17) 0.0042(13) 0.0021(11) -0.0001(10)
C19 0.0206(12) 0.0240(13) 0.0265(14) 0.0049(11) 0.0020(10) 0.0026(10)
C20 0.0206(12) 0.0200(12) 0.0177(12) 0.0027(9) 0.0024(10) -0.0042(9)
C21 0.0228(12) 0.0222(13) 0.0241(13) 0.0033(10) 0.0028(10) -0.0010(10)
C22 0.0254(13) 0.0253(14) 0.0342(15) 0.0011(11) 0.0112(12) -0.0033(11)
C23 0.0376(15) 0.0257(14) 0.0255(14) 0.0002(11) 0.0141(12) -0.0063(12)
C24 0.0311(14) 0.0259(14) 0.0210(13) 0.0044(11) 0.0004(11) -0.0066(11)
C25 0.0219(12) 0.0249(13) 0.0202(13) 0.0038(10) -0.0001(10) -0.0042(10)

loop_
_atom_type_symbol
_atom_type_description
_atom_type_scat_dispersion_real
_atom_type_scat_dispersion_imag
_atom_type_scat_source
C C 0.0033 0.0016 'International Tables Vol C Tables 4.2.6.8 and 6.1.1.4'
H H 0.0000 0.0000 'International Tables Vol C Tables 4.2.6.8 and 6.1.1.4'
O O 0.0106 0.0060 'International Tables Vol C Tables 4.2.6.8 and 6.1.1.4'
P P 0.1023 0.0942 'International Tables Vol C Tables 4.2.6.8 and 6.1.1.4'
S S 0.1246 0.1234 'International Tables Vol C Tables 4.2.6.8 and 6.1.1.4'
W W -0.8490 6.8722 'International Tables Vol C Tables 4.2.6.8 and 6.1.1.4'

loop_
_geom_angle_atom_site_label_1
_geom_angle_atom_site_label_2
_geom_angle_atom_site_label_3
_geom_angle
C9 W1 S2 76.68(8)
C9 W1 S4 75.55(8)
S2 W1 S4 87.91(2)
C9 W1 S1 139.98(8)
S2 W1 S1 80.62(2)
S4 W1 S1 136.18(2)
C9 W1 S3 130.95(8)
S2 W1 S3 144.42(2)
S4 W1 S3 80.31(2)
S1 W1 S3 84.98(2)
C9 W1 P1 86.94(7)
S2 W1 P1 126.04(2)
S4 W1 P1 137.16(2)
S1 W1 P1 80.35(2)
S3 W1 P1 82.65(2)
C1 S1 W1 109.52(9)
C2 S2 W1 110.76(9)
C3 S3 W1 110.26(9)
C4 S4 W1 110.88(9)
C14 P1 C20 101.24(11)
C14 P1 C10 107.39(11)
C20 P1 C10 104.58(12)
C14 P1 W1 115.92(8)
C20 P1 W1 112.83(8)
C10 P1 W1 113.61(8)
C2 C1 C5 123.7(2)
C2 C1 S1 120.13(19)
C5 C1 S1 116.18(18)
C1 C2 C6 124.4(2)
C1 C2 S2 118.41(19)
C6 C2 S2 117.11(19)
C4 C3 C7 123.4(2)
C4 C3 S3 119.2(2)
C7 C3 S3 117.43(19)
C3 C4 C8 124.6(2)
C3 C4 S4 119.12(19)
C8 C4 S4 116.24(19)
C1 C5 H5A 109.5
C1 C5 H5B 109.5
H5A C5 H5B 109.5
C1 C5 H5C 109.5
H5A C5 H5C 109.5
H5B C5 H5C 109.5
C2 C6 H6A 109.5
C2 C6 H6B 109.5
H6A C6 H6B 109.5
C2 C6 H6C 109.5
H6A C6 H6C 109.5
H6B C6 H6C 109.5
C3 C7 H7A 109.5
C3 C7 H7B 109.5
H7A C7 H7B 109.5
C3 C7 H7C 109.5
H7A C7 H7C 109.5
H7B C7 H7C 109.5
C4 C8 H8A 109.5
C4 C8 H8B 109.5
H8A C8 H8B 109.5
C4 C8 H8C 109.5
H8A C8 H8C 109.5
H8B C8 H8C 109.5
O1 C9 W1 174.7(2)
C13 C10 C12 107.2(2)
C13 C10 C11 108.2(2)
C12 C10 C11 109.3(2)
C13 C10 P1 108.14(18)
C12 C10 P1 111.44(18)
C11 C10 P1 112.29(18)
C10 C11 H11A 109.5
C10 C11 H11B 109.5
H11A C11 H11B 109.5
C10 C11 H11C 109.5
H11A C11 H11C 109.5
H11B C11 H11C 109.5
C10 C12 H12A 109.5
C10 C12 H12B 109.5
H12A C12 H12B 109.5
C10 C12 H12C 109.5
H12A C12 H12C 109.5
H12B C12 H12C 109.5
C10 C13 H13A 109.5
C10 C13 H13B 109.5
H13A C13 H13B 109.5
C10 C13 H13C 109.5
H13A C13 H13C 109.5
H13B C13 H13C 109.5
C19 C14 C15 118.0(2)
C19 C14 P1 122.7(2)
C15 C14 P1 119.26(18)
C16 C15 C14 121.0(2)
C16 C15 H15 119.5
C14 C15 H15 119.5
C17 C16 C15 120.4(3)
C17 C16 H16 119.8
C15 C16 H16 119.8
C16 C17 C18 119.5(3)
C16 C17 H17 120.2
C18 C17 H17 120.2
C17 C18 C19 120.3(3)
C17 C18 H18 119.8
C19 C18 H18 119.8
C18 C19 C14 120.8(3)
C18 C19 H19 119.6
C14 C19 H19 119.6
C21 C20 C25 118.5(2)
C21 C20 P1 120.61(19)
C25 C20 P1 120.82(19)
C22 C21 C20 120.8(2)
C22 C21 H21 119.6
C20 C21 H21 119.6
C23 C22 C21 119.8(3)
C23 C22 H22 120.1
C21 C22 H22 120.1
C22 C23 C24 120.2(2)
C22 C23 H23 119.9
C24 C23 H23 119.9
C25 C24 C23 120.1(3)
C25 C24 H24 119.9
C23 C24 H24 119.9
C24 C25 C20 120.6(2)
C24 C25 H25 119.7
C20 C25 H25 119.7

loop_
_geom_bond_atom_site_label_1
_geom_bond_atom_site_label_2
_geom_bond_distance
W1 C9 2.011(3)
W1 S2 2.3473(6)
W1 S4 2.3548(6)
W1 S1 2.3663(6)
W1 S3 2.3676(6)
W1 P1 2.5297(6)
S1 C1 1.728(2)
S2 C2 1.734(3)
S3 C3 1.739(3)
S4 C4 1.732(3)
P1 C14 1.837(2)
P1 C20 1.839(2)
P1 C10 1.907(3)
O1 C9 1.148(3)
C1 C2 1.355(4)
C1 C5 1.507(3)
C2 C6 1.506(3)
C3 C4 1.354(4)
C3 C7 1.506(4)
C4 C8 1.508(3)
C5 H5A 0.9800
C5 H5B 0.9800
C5 H5C 0.9800
C6 H6A 0.9800
C6 H6B 0.9800
C6 H6C 0.9800
C7 H7A 0.9800
C7 H7B 0.9800
C7 H7C 0.9800
C8 H8A 0.9800
C8 H8B 0.9800
C8 H8C 0.9800
C10 C13 1.531(4)
C10 C12 1.535(4)
C10 C11 1.537(4)
C11 H11A 0.9800
C11 H11B 0.9800
C11 H11C 0.9800
C12 H12A 0.9800
C12 H12B 0.9800
C12 H12C 0.9800
C13 H13A 0.9800
C13 H13B 0.9800
C13 H13C 0.9800
C14 C19 1.396(3)
C14 C15 1.397(4)
C15 C16 1.383(4)
C15 H15 0.9500
C16 C17 1.382(4)
C16 H16 0.9500
C17 C18 1.384(4)
C17 H17 0.9500
C18 C19 1.387(4)
C18 H18 0.9500
C19 H19 0.9500
C20 C21 1.394(3)
C20 C25 1.401(3)
C21 C22 1.390(4)
C21 H21 0.9500
C22 C23 1.384(4)
C22 H22 0.9500
C23 C24 1.385(4)
C23 H23 0.9500
C24 C25 1.384(4)
C24 H24 0.9500
C25 H25 0.9500
